data_2214619
loop_
_publ_author_name
'Tian-Jia Bu'
'Bao Li'
'Li-Xin Wu'

_publ_section_title
;
 (<i>E</i>)-4-(4-Methylstyryl)pyridine--(<i>E</i>)-but-2-enedioic acid
 (2/1)
;
_journal_coeditor_code DN2213
_journal_issue 8
_journal_name_full 'Acta Crystallographica Section E'
_journal_page_first o3466
_journal_page_last o3466
_journal_paper_doi 10.1107/S1600536807033260
_journal_volume 63
_journal_year 2007
_chemical_formula_iupac '2C14 H13 N , C4 H4 O4'
_chemical_formula_moiety '2C14 H13 N , C4 H4 O4'
_chemical_formula_sum 'C32 H30 N2 O4'
_chemical_formula_weight 506.58
_chemical_name_systematic
;
(<i>E</i>)-4-(4-Methylstyryl)pyridine--(E)-but-2-enedioic acid (2/1)
;
_space_group_IT_number 9
_symmetry_cell_setting monoclinic
_symmetry_space_group_name_Hall 'C -2yc'
_symmetry_space_group_name_H-M 'C 1 c 1'
_atom_sites_solution_hydrogens geom
_atom_sites_solution_primary direct
_atom_sites_solution_secondary difmap
_cell_angle_alpha 90.0
_cell_angle_beta 104.610(2)
_cell_angle_gamma 90.0
_cell_formula_units_Z 4
_cell_length_a 21.9520(10)
_cell_length_b 7.3477(3)
_cell_length_c 17.0000(7)
_cell_measurement_reflns_used 9893
_cell_measurement_temperature 291(2)
_cell_measurement_theta_max 54.90
_cell_measurement_theta_min 3.84
_cell_volume 2653.4(2)
_computing_cell_refinement RAPID-AUTO
_computing_data_collection 'RAPID-AUTO (Rigaku, 1998)'
_computing_data_reduction 'CrystalStructure (Rigaku/MSC, 2002)'
_computing_molecular_graphics
;
ORTEPIII (Burnett & Johnson, 1996) and ORTEP-3 for Windows (Farrugia,
1997)
;
_computing_publication_material SHELXL97
_computing_structure_refinement 'SHELXL97 (Sheldrick, 1997)'
_computing_structure_solution 'SHELXS97 (Sheldrick, 1997)'
_diffrn_ambient_temperature 291(2)
_diffrn_measured_fraction_theta_full 0.996
_diffrn_measured_fraction_theta_max 0.996
_diffrn_measurement_device_type 'Rigaku R-AXIS RAPID'
_diffrn_measurement_method \w
_diffrn_radiation_monochromator graphite
_diffrn_radiation_source 'fine-focus sealed tube'
_diffrn_radiation_type MoK\a
_diffrn_radiation_wavelength 0.71073
_diffrn_reflns_av_R_equivalents 0.026
_diffrn_reflns_av_sigmaI/netI 0.0279
_diffrn_reflns_limit_h_max 28
_diffrn_reflns_limit_h_min -28
_diffrn_reflns_limit_k_max 9
_diffrn_reflns_limit_k_min -9
_diffrn_reflns_limit_l_max 21
_diffrn_reflns_limit_l_min -22
_diffrn_reflns_number 12115
_diffrn_reflns_theta_full 27.48
_diffrn_reflns_theta_max 27.48
_diffrn_reflns_theta_min 1.92
_diffrn_standards_decay_% 0
_diffrn_standards_interval_count 0
_diffrn_standards_interval_time 0
_diffrn_standards_number 0
_exptl_absorpt_coefficient_mu 0.084
_exptl_absorpt_correction_T_max 0.9809
_exptl_absorpt_correction_T_min 0.9794
_exptl_absorpt_correction_type multi-scan
_exptl_absorpt_process_details '(ABSCOR; Higashi, 1995)'
_exptl_crystal_colour colourless
_exptl_crystal_density_diffrn 1.268
_exptl_crystal_density_method 'not measured'
_exptl_crystal_description block
_exptl_crystal_F_000 1072
_exptl_crystal_size_max 0.25
_exptl_crystal_size_mid 0.24
_exptl_crystal_size_min 0.23
_refine_diff_density_max 0.341
_refine_diff_density_min -0.384
_refine_ls_extinction_method none
_refine_ls_goodness_of_fit_ref 0.996
_refine_ls_hydrogen_treatment constr
_refine_ls_matrix_type full
_refine_ls_number_parameters 347
_refine_ls_number_reflns 3033
_refine_ls_number_restraints 2
_refine_ls_restrained_S_all 0.996
_refine_ls_R_factor_all 0.0620
_refine_ls_R_factor_gt 0.0522
_refine_ls_shift/su_max 0.024
_refine_ls_shift/su_mean 0.001
_refine_ls_structure_factor_coef Fsqd
_refine_ls_weighting_details 'calc w = 1/[\s^2^(Fo^2^)+(0.1053P)^2^] where P=(Fo^2^+2Fc^2^)/3'
_refine_ls_weighting_scheme calc
_refine_ls_wR_factor_gt 0.1315
_refine_ls_wR_factor_ref 0.1412
_reflns_number_gt 2450
_reflns_number_total 3033
_reflns_threshold_expression I>2\s(I)
_cod_data_source_file dn2213.cif
_cod_data_source_block I
_cod_original_sg_symbol_H-M 'C c'
_cod_database_code 2214619
_cod_database_fobs_code 2214619

loop_
_symmetry_equiv_pos_as_xyz
'x, y, z'
'x, -y, z+1/2'
'x+1/2, y+1/2, z'
'x+1/2, -y+1/2, z+1/2'

loop_
_atom_site_type_symbol
_atom_site_label
_atom_site_fract_x
_atom_site_fract_y
_atom_site_fract_z
_atom_site_U_iso_or_equiv
_atom_site_adp_type
_atom_site_calc_flag
_atom_site_refinement_flags
_atom_site_occupancy
C C15 0.60752(15) 0.6051(5) 0.34113(19) 0.0475(8) Uani d . 1
H H15 0.5903 0.5805 0.3847 0.057 Uiso calc R 1
C C16 0.56773(14) 0.6125(5) 0.2632(2) 0.0469(7) Uani d . 1
H H16 0.5247 0.5945 0.2550 0.056 Uiso calc R 1
C C17 0.59308(16) 0.6471(4) 0.19811(19) 0.0426(7) Uani d . 1
C C18 0.65698(16) 0.6731(5) 0.2138(2) 0.0509(8) Uani d . 1
H H18 0.6756 0.6968 0.1714 0.061 Uiso calc R 1
C C19 0.69323(16) 0.6642(5) 0.2921(2) 0.0503(8) Uani d . 1
H H19 0.7364 0.6813 0.3013 0.060 Uiso calc R 1
C C20 0.55604(15) 0.6522(4) 0.11228(18) 0.0439(7) Uani d . 1
H H20 0.5785 0.6646 0.0730 0.053 Uiso calc R 1
C C21 0.49369(15) 0.6406(4) 0.08599(19) 0.0432(7) Uani d . 1
H H21 0.4707 0.6305 0.1249 0.052 Uiso calc R 1
C C22 0.45867(17) 0.6426(4) 0.0007(2) 0.0463(7) Uani d . 1
C C23 0.39503(16) 0.6076(5) -0.0194(2) 0.0508(8) Uani d . 1
H H23 0.3752 0.5854 0.0219 0.061 Uiso calc R 1
C C24 0.35978(17) 0.6046(5) -0.0993(2) 0.0528(8) Uani d . 1
H H24 0.3169 0.5792 -0.1106 0.063 Uiso calc R 1
C C25 0.38713(17) 0.6386(4) -0.1625(2) 0.0488(9) Uani d . 1
C C26 0.3479(2) 0.6359(6) -0.2505(2) 0.0645(11) Uani d . 1
H H26A 0.3148 0.5475 -0.2563 0.097 Uiso calc R 1
H H26B 0.3743 0.6045 -0.2857 0.097 Uiso calc R 1
H H26C 0.3298 0.7540 -0.2650 0.097 Uiso calc R 1
C C27 0.45072(17) 0.6768(5) -0.1433(2) 0.0528(8) Uani d . 1
H H27 0.4701 0.7017 -0.1848 0.063 Uiso calc R 1
C C28 0.48591(16) 0.6788(5) -0.0640(2) 0.0534(8) Uani d . 1
H H28 0.5287 0.7047 -0.0530 0.064 Uiso calc R 1
N N2 0.66980(12) 0.6322(4) 0.35565(15) 0.0429(6) Uani d . 1
C C1 0.90157(14) 0.5770(4) 1.00260(17) 0.0405(6) Uani d . 1
H H1 0.8618 0.5307 1.0005 0.049 Uiso calc R 1
C C2 0.94592(15) 0.5850(4) 1.07603(17) 0.0427(7) Uani d . 1
H H2 0.9354 0.5465 1.1231 0.051 Uiso calc R 1
C C3 1.00631(14) 0.6502(4) 1.08064(18) 0.0414(7) Uani d . 1
C C4 1.01803(13) 0.7114(4) 1.00812(17) 0.0435(7) Uani d . 1
H H4 1.0573 0.7590 1.0080 0.052 Uiso calc R 1
C C5 0.97168(14) 0.7011(4) 0.93701(18) 0.0416(7) Uani d . 1
H H5 0.9803 0.7419 0.8892 0.050 Uiso calc R 1
C C6 1.05832(15) 0.6634(5) 1.15393(19) 0.0450(7) Uani d . 1
H H6 1.0948 0.7226 1.1497 0.054 Uiso calc R 1
C C7 1.05689(15) 0.5970(4) 1.22547(19) 0.0448(7) Uani d . 1
H H7 1.0202 0.5387 1.2294 0.054 Uiso calc R 1
C C8 1.10877(16) 0.6076(4) 1.29986(18) 0.0431(7) Uani d . 1
C C9 1.09635(15) 0.5528(5) 1.37169(19) 0.0496(8) Uani d . 1
H H9 1.0566 0.5082 1.3712 0.059 Uiso calc R 1
C C10 1.14133(15) 0.5627(5) 1.44370(18) 0.0458(7) Uani d . 1
H H10 1.1310 0.5240 1.4908 0.055 Uiso calc R 1
C C11 1.20160(15) 0.6274(4) 1.44981(19) 0.0411(7) Uani d . 1
C C12 1.2495(2) 0.6363(5) 1.5301(2) 0.0601(10) Uani d . 1
H H12A 1.2286 0.6551 1.5727 0.090 Uiso calc R 1
H H12B 1.2780 0.7353 1.5296 0.090 Uiso calc R 1
H H12C 1.2727 0.5242 1.5394 0.090 Uiso calc R 1
C C13 1.21454(16) 0.6831(5) 1.3776(2) 0.0491(8) Uani d . 1
H H13 1.2544 0.7269 1.3782 0.059 Uiso calc R 1
C C14 1.16861(18) 0.6742(5) 1.3042(2) 0.0524(8) Uani d . 1
H H14 1.1784 0.7140 1.2569 0.063 Uiso calc R 1
C C29 0.86448(15) 0.6534(4) 0.73719(18) 0.0410(7) Uani d . 1
C C30 0.82186(14) 0.6520(4) 0.65343(17) 0.0396(7) Uani d . 1
H H30 0.8396 0.6712 0.6099 0.048 Uiso calc R 1
C C31 0.76064(15) 0.6252(4) 0.63758(18) 0.0417(7) Uani d . 1
H H31 0.7427 0.6083 0.6811 0.050 Uiso calc R 1
C C32 0.71838(13) 0.6204(4) 0.55357(17) 0.0396(7) Uani d . 1
N N1 0.91506(12) 0.6349(3) 0.93414(14) 0.0363(5) Uani d . 1
O O1 0.83709(10) 0.6285(3) 0.79486(12) 0.0462(5) Uani d . 1
H H1A 0.8624 0.6449 0.8388 0.069 Uiso calc R 1
O O2 0.92070(10) 0.6735(4) 0.74538(13) 0.0568(6) Uani d . 1
O O3 0.74528(10) 0.6312(4) 0.49519(13) 0.0488(6) Uani d . 1
H H3 0.7190 0.6548 0.4528 0.073 Uiso calc R 1
O O4 0.66121(11) 0.6046(4) 0.54446(15) 0.0623(7) Uani d . 1

loop_
_atom_site_aniso_label
_atom_site_aniso_U_11
_atom_site_aniso_U_22
_atom_site_aniso_U_33
_atom_site_aniso_U_12
_atom_site_aniso_U_13
_atom_site_aniso_U_23
C15 0.0463(17) 0.063(2) 0.0318(15) 0.0077(14) 0.0067(13) -0.0051(14)
C16 0.0359(16) 0.0521(17) 0.0466(17) 0.0040(12) -0.0009(13) -0.0070(14)
C17 0.0474(17) 0.0378(15) 0.0364(15) 0.0037(12) -0.0012(12) -0.0046(12)
C18 0.0479(17) 0.064(2) 0.0386(16) -0.0007(15) 0.0075(13) -0.0005(14)
C19 0.0410(16) 0.067(2) 0.0397(17) -0.0015(14) 0.0033(13) 0.0002(14)
C20 0.0434(17) 0.0549(19) 0.0300(14) 0.0017(13) 0.0033(12) -0.0010(12)
C21 0.0415(16) 0.0472(17) 0.0379(15) 0.0023(12) 0.0044(13) -0.0026(13)
C22 0.0475(17) 0.0399(15) 0.0425(17) 0.0016(12) -0.0055(13) -0.0022(13)
C23 0.0495(18) 0.0551(19) 0.0440(17) 0.0007(14) 0.0045(14) -0.0001(14)
C24 0.0426(17) 0.0528(19) 0.054(2) 0.0020(14) -0.0047(14) -0.0045(15)
C25 0.053(2) 0.0395(18) 0.0427(18) 0.0021(13) -0.0086(15) -0.0037(13)
C26 0.067(2) 0.069(3) 0.0405(19) 0.0032(17) -0.0161(17) -0.0050(16)
C27 0.0517(18) 0.0572(19) 0.0474(19) 0.0003(15) 0.0083(15) 0.0081(15)
C28 0.0417(16) 0.0551(19) 0.057(2) -0.0011(14) 0.0001(15) 0.0048(16)
N2 0.0395(14) 0.0538(15) 0.0313(13) 0.0044(11) 0.0011(10) -0.0059(11)
C1 0.0396(14) 0.0480(16) 0.0318(14) 0.0002(12) 0.0054(11) 0.0000(12)
C2 0.0487(16) 0.0478(16) 0.0286(14) 0.0045(13) 0.0043(12) 0.0037(12)
C3 0.0414(15) 0.0398(16) 0.0367(16) 0.0076(12) -0.0019(12) -0.0091(12)
C4 0.0379(14) 0.0484(16) 0.0423(17) -0.0037(13) 0.0066(13) -0.0050(13)
C5 0.0418(15) 0.0453(16) 0.0378(15) 0.0014(12) 0.0103(13) 0.0006(13)
C6 0.0427(16) 0.0513(17) 0.0363(15) -0.0025(13) 0.0013(13) -0.0024(13)
C7 0.0437(15) 0.0439(16) 0.0445(18) 0.0014(13) 0.0069(14) -0.0007(13)
C8 0.0499(17) 0.0396(16) 0.0337(15) 0.0079(13) -0.0006(13) -0.0020(12)
C9 0.0435(16) 0.0543(19) 0.0467(18) -0.0002(14) 0.0037(14) -0.0020(15)
C10 0.0492(17) 0.0552(18) 0.0311(14) 0.0028(14) 0.0063(12) 0.0009(13)
C11 0.0435(16) 0.0387(16) 0.0351(15) 0.0058(12) -0.0010(13) -0.0010(12)
C12 0.058(2) 0.062(2) 0.049(2) 0.0056(16) -0.0080(17) -0.0022(16)
C13 0.0457(17) 0.0525(18) 0.0475(18) -0.0027(14) 0.0089(14) 0.0020(15)
C14 0.071(2) 0.0507(18) 0.0362(17) 0.0089(16) 0.0157(16) 0.0067(13)
C29 0.0411(16) 0.0510(17) 0.0287(14) 0.0015(13) 0.0048(12) -0.0077(12)
C30 0.0381(16) 0.0531(17) 0.0269(14) 0.0014(12) 0.0069(12) -0.0012(12)
C31 0.0368(15) 0.0555(19) 0.0319(15) 0.0043(12) 0.0070(12) 0.0029(13)
C32 0.0305(14) 0.0493(17) 0.0357(15) 0.0032(12) 0.0022(11) 0.0019(13)
N1 0.0340(12) 0.0419(13) 0.0289(11) 0.0027(9) 0.0006(9) -0.0017(9)
O1 0.0397(11) 0.0734(15) 0.0235(9) 0.0009(10) 0.0044(8) 0.0016(10)
O2 0.0336(11) 0.1018(19) 0.0336(10) -0.0073(11) 0.0058(9) -0.0056(12)
O3 0.0359(10) 0.0776(16) 0.0285(11) 0.0020(10) 0.0002(8) -0.0010(10)
O4 0.0340(11) 0.106(2) 0.0431(12) 0.0028(12) 0.0025(9) 0.0082(13)

loop_
_atom_type_symbol
_atom_type_description
_atom_type_scat_dispersion_real
_atom_type_scat_dispersion_imag
_atom_type_scat_source
C C 0.0033 0.0016 'International Tables Vol C Tables 4.2.6.8 and 6.1.1.4'
H H 0.0000 0.0000 'International Tables Vol C Tables 4.2.6.8 and 6.1.1.4'
N N 0.0061 0.0033 'International Tables Vol C Tables 4.2.6.8 and 6.1.1.4'
O O 0.0106 0.0060 'International Tables Vol C Tables 4.2.6.8 and 6.1.1.4'

loop_
_geom_angle_atom_site_label_1
_geom_angle_atom_site_label_2
_geom_angle_atom_site_label_3
_geom_angle
N2 C15 C16 122.3(3)
N2 C15 H15 118.8
C16 C15 H15 118.8
C17 C16 C15 119.1(3)
C17 C16 H16 120.4
C15 C16 H16 120.4
C18 C17 C16 117.9(3)
C18 C17 C20 117.9(3)
C16 C17 C20 124.2(3)
C19 C18 C17 119.8(3)
C19 C18 H18 120.1
C17 C18 H18 120.1
N2 C19 C18 123.3(3)
N2 C19 H19 118.3
C18 C19 H19 118.3
C21 C20 C17 126.3(3)
C21 C20 H20 116.9
C17 C20 H20 116.9
C20 C21 C22 124.9(3)
C20 C21 H21 117.6
C22 C21 H21 117.6
C23 C22 C28 116.6(3)
C23 C22 C21 119.5(3)
C28 C22 C21 124.0(3)
C22 C23 C24 121.9(3)
C22 C23 H23 119.1
C24 C23 H23 119.1
C25 C24 C23 121.1(3)
C25 C24 H24 119.5
C23 C24 H24 119.5
C27 C25 C24 117.7(3)
C27 C25 C26 121.5(4)
C24 C25 C26 120.8(3)
C25 C26 H26A 109.5
C25 C26 H26B 109.5
H26A C26 H26B 109.5
C25 C26 H26C 109.5
H26A C26 H26C 109.5
H26B C26 H26C 109.5
C28 C27 C25 121.3(4)
C28 C27 H27 119.3
C25 C27 H27 119.3
C27 C28 C22 121.4(3)
C27 C28 H28 119.3
C22 C28 H28 119.3
C19 N2 C15 117.5(3)
N1 C1 C2 120.9(3)
N1 C1 H1 119.6
C2 C1 H1 119.6
C1 C2 C3 120.7(3)
C1 C2 H2 119.6
C3 C2 H2 119.6
C2 C3 C4 116.5(3)
C2 C3 C6 126.6(3)
C4 C3 C6 116.9(3)
C5 C4 C3 120.0(3)
C5 C4 H4 120.0
C3 C4 H4 120.0
N1 C5 C4 122.2(3)
N1 C5 H5 118.9
C4 C5 H5 118.9
C7 C6 C3 124.4(3)
C7 C6 H6 117.8
C3 C6 H6 117.8
C6 C7 C8 125.4(3)
C6 C7 H7 117.3
C8 C7 H7 117.3
C9 C8 C14 117.0(3)
C9 C8 C7 117.5(3)
C14 C8 C7 125.5(3)
C10 C9 C8 121.2(3)
C10 C9 H9 119.4
C8 C9 H9 119.4
C9 C10 C11 123.1(3)
C9 C10 H10 118.5
C11 C10 H10 118.5
C10 C11 C13 116.0(3)
C10 C11 C12 121.4(3)
C13 C11 C12 122.6(3)
C11 C12 H12A 109.5
C11 C12 H12B 109.5
H12A C12 H12B 109.5
C11 C12 H12C 109.5
H12A C12 H12C 109.5
H12B C12 H12C 109.5
C11 C13 C14 121.0(3)
C11 C13 H13 119.5
C14 C13 H13 119.5
C8 C14 C13 121.7(3)
C8 C14 H14 119.2
C13 C14 H14 119.2
O2 C29 O1 125.9(3)
O2 C29 C30 118.9(3)
O1 C29 C30 115.1(3)
C31 C30 C29 123.9(3)
C31 C30 H30 118.1
C29 C30 H30 118.1
C30 C31 C32 123.7(3)
C30 C31 H31 118.2
C32 C31 H31 118.2
O4 C32 O3 124.3(3)
O4 C32 C31 119.3(3)
O3 C32 C31 116.3(3)
C5 N1 C1 119.7(3)
C29 O1 H1A 109.5
C32 O3 H3 109.5

loop_
_geom_bond_atom_site_label_1
_geom_bond_atom_site_label_2
_geom_bond_distance
C15 N2 1.341(4)
C15 C16 1.392(4)
C15 H15 0.9300
C16 C17 1.382(5)
C16 H16 0.9300
C17 C18 1.374(5)
C17 C20 1.481(4)
C18 C19 1.369(5)
C18 H18 0.9300
C19 N2 1.329(4)
C19 H19 0.9300
C20 C21 1.331(4)
C20 H20 0.9300
C21 C22 1.460(4)
C21 H21 0.9300
C22 C23 1.376(5)
C22 C28 1.404(5)
C23 C24 1.383(5)
C23 H23 0.9300
C24 C25 1.380(6)
C24 H24 0.9300
C25 C27 1.380(5)
C25 C26 1.527(5)
C26 H26A 0.9600
C26 H26B 0.9600
C26 H26C 0.9600
C27 C28 1.373(5)
C27 H27 0.9300
C28 H28 0.9300
C1 N1 1.341(4)
C1 C2 1.377(4)
C1 H1 0.9300
C2 C3 1.393(5)
C2 H2 0.9300
C3 C4 1.396(4)
C3 C6 1.465(4)
C4 C5 1.372(4)
C4 H4 0.9300
C5 N1 1.324(4)
C5 H5 0.9300
C6 C7 1.318(4)
C6 H6 0.9300
C7 C8 1.475(4)
C7 H7 0.9300
C8 C9 1.377(5)
C8 C14 1.386(5)
C9 C10 1.367(4)
C9 H9 0.9300
C10 C11 1.385(5)
C10 H10 0.9300
C11 C13 1.390(5)
C11 C12 1.500(4)
C12 H12A 0.9600
C12 H12B 0.9600
C12 H12C 0.9600
C13 C14 1.394(5)
C13 H13 0.9300
C14 H14 0.9300
C29 O2 1.216(4)
C29 O1 1.286(4)
C29 C30 1.494(4)
C30 C31 1.317(4)
C30 H30 0.9300
C31 C32 1.494(4)
C31 H31 0.9300
C32 O4 1.231(4)
C32 O3 1.279(4)
O1 H1A 0.8200
O3 H3 0.8200

loop_
_geom_hbond_atom_site_label_D
_geom_hbond_atom_site_label_H
_geom_hbond_atom_site_label_A
_geom_hbond_distance_DH
_geom_hbond_distance_HA
_geom_hbond_distance_DA
_geom_hbond_angle_DHA
O1 H1A N1 0.82 1.74 2.548(3) 169.0
O3 H3 N2 0.82 1.74 2.528(3) 161.0

loop_
_cod_related_entry_id
_cod_related_entry_database
_cod_related_entry_code
1 ChemSpider 30655290
